data_7022792
loop_
_publ_author_name
'Liu, Qing-Xiang'
'Wei, Qing'
'Zhao, Xiao-Jun'
'Wang, Hong'
'Li, Shu-Juan'
'Wang, Xiu-Guang'

_publ_section_title
;
 Cobalt(II), copper(II), zinc(II) and cadmium(II) complexes based on
 dibenzimidazolyl bidentate ligands with alkanyl linkers: crystal
 structure, weak interactions and conformations.
;
_journal_issue 16
_journal_name_full 'Dalton transactions (Cambridge, England : 2003)'
_journal_page_first 5902
_journal_page_last 5915
_journal_paper_doi 10.1039/c3dt33013c
_journal_volume 42
_journal_year 2013
_chemical_formula_sum 'C16 H14 Co N6 O6'
_chemical_formula_weight 445.26
_chemical_name_systematic
;
?
;
_space_group_IT_number 14
_symmetry_cell_setting monoclinic
_symmetry_space_group_name_Hall '-P 2ybc'
_symmetry_space_group_name_H-M 'P 1 21/c 1'
_atom_sites_solution_hydrogens geom
_atom_sites_solution_primary direct
_atom_sites_solution_secondary difmap
_audit_creation_method SHELXL-97
_cell_angle_alpha 90.00
_cell_angle_beta 93.045(11)
_cell_angle_gamma 90.00
_cell_formula_units_Z 4
_cell_length_a 15.631(10)
_cell_length_b 7.591(5)
_cell_length_c 14.592(9)
_cell_measurement_reflns_used 2342
_cell_measurement_temperature 296(2)
_cell_measurement_theta_max 24.54
_cell_measurement_theta_min 2.61
_cell_volume 1729.0(19)
_computing_cell_refinement 'Bruker SMART'
_computing_data_collection 'Bruker SMART'
_computing_data_reduction 'Bruker SAINT'
_computing_molecular_graphics 'Bruker SHELXTL'
_computing_publication_material 'Bruker SHELXTL'
_computing_structure_refinement 'SHELXL-97 (Sheldrick, 1997)'
_computing_structure_solution 'SHELXS-97 (Sheldrick, 1990)'
_diffrn_ambient_temperature 296(2)
_diffrn_measured_fraction_theta_full 1.000
_diffrn_measured_fraction_theta_max 1.000
_diffrn_measurement_device_type 'CCD area detector'
_diffrn_measurement_method 'phi and omega scans'
_diffrn_radiation_monochromator graphite
_diffrn_radiation_source 'fine-focus sealed tube'
_diffrn_radiation_type MoK\a
_diffrn_radiation_wavelength 0.71073
_diffrn_reflns_av_R_equivalents 0.0501
_diffrn_reflns_av_sigmaI/netI 0.0561
_diffrn_reflns_limit_h_max 18
_diffrn_reflns_limit_h_min -18
_diffrn_reflns_limit_k_max 9
_diffrn_reflns_limit_k_min -7
_diffrn_reflns_limit_l_max 17
_diffrn_reflns_limit_l_min -15
_diffrn_reflns_number 8250
_diffrn_reflns_theta_full 25.03
_diffrn_reflns_theta_max 25.03
_diffrn_reflns_theta_min 1.30
_exptl_absorpt_coefficient_mu 1.045
_exptl_absorpt_correction_T_max 0.8183
_exptl_absorpt_correction_T_min 0.6923
_exptl_absorpt_correction_type multi-scan
_exptl_absorpt_process_details sadabs
_exptl_crystal_colour PURPLE
_exptl_crystal_density_diffrn 1.710
_exptl_crystal_density_meas ?
_exptl_crystal_density_method 'not measured'
_exptl_crystal_description block
_exptl_crystal_F_000 908
_exptl_crystal_size_max 0.38
_exptl_crystal_size_mid 0.36
_exptl_crystal_size_min 0.20
_refine_diff_density_max 1.367
_refine_diff_density_min -1.730
_refine_diff_density_rms 0.119
_refine_ls_extinction_method none
_refine_ls_goodness_of_fit_ref 1.019
_refine_ls_hydrogen_treatment constr
_refine_ls_matrix_type full
_refine_ls_number_parameters 262
_refine_ls_number_reflns 3047
_refine_ls_number_restraints 32
_refine_ls_restrained_S_all 1.143
_refine_ls_R_factor_all 0.1122
_refine_ls_R_factor_gt 0.0754
_refine_ls_shift/su_max 0.000
_refine_ls_shift/su_mean 0.000
_refine_ls_structure_factor_coef Fsqd
_refine_ls_weighting_details 'calc w=1/[\s^2^(Fo^2^)+(0.1217P)^2^+8.8529P] where P=(Fo^2^+2Fc^2^)/3'
_refine_ls_weighting_scheme calc
_refine_ls_wR_factor_gt 0.1981
_refine_ls_wR_factor_ref 0.2363
_reflns_number_gt 2057
_reflns_number_total 3047
_reflns_threshold_expression >2sigma(I)
_cod_data_source_file c3dt33013c.txt
_cod_data_source_block 091028c
_cod_depositor_comments
;
The following automatic conversions were performed:

'_symmetry_cell_setting' value 'Monoclinic' changed to 'monoclinic'
according to /home/saulius/struct/CIF-dictionaries/cif_core.dic
dictionary named 'cif_core.dic' version 2.4.2 from 2011-04-26.

Automatic conversion script
Id: cif_fix_values 1891 2012-01-12 08:04:46Z andrius 

The following automatic conversions were performed:

'_exptl_crystal_density_meas' value 'none' was changed to '?' - the
value is perceived as not measured.

Automatic conversion script
Id: cif_fix_values 3008 2015-01-20 13:52:24Z robertas 
;
_cod_original_cell_volume 1729.0(18)
_cod_original_sg_symbol_H-M P2(1)/c
_cod_database_code 7022792

loop_
_symmetry_equiv_pos_as_xyz
'x, y, z'
'-x, y+1/2, -z+1/2'
'-x, -y, -z'
'x, -y-1/2, z-1/2'

loop_
_atom_site_label
_atom_site_type_symbol
_atom_site_fract_x
_atom_site_fract_y
_atom_site_fract_z
_atom_site_U_iso_or_equiv
_atom_site_adp_type
_atom_site_occupancy
_atom_site_symmetry_multiplicity
_atom_site_calc_flag
_atom_site_refinement_flags
Co1 Co 0.24263(6) 0.51066(14) 0.35217(7) 0.0412(4) Uani 1 1 d U
O1 O 0.3163(6) 0.5761(14) 0.2362(6) 0.104(2) Uani 1 1 d U
O2 O 0.1956(6) 0.5059(13) 0.1997(5) 0.099(2) Uani 1 1 d U
O3 O 0.2759(5) 0.5535(12) 0.0921(5) 0.082(2) Uani 1 1 d .
O4 O 0.3143(6) 0.2324(14) 0.3548(7) 0.111(3) Uani 1 1 d U
O5 O 0.1902(5) 0.2446(10) 0.3929(6) 0.0816(18) Uani 1 1 d U
O6 O 0.2476(6) -0.0035(9) 0.3665(7) 0.101(3) Uani 1 1 d .
N1 N 0.3367(4) 0.6157(8) 0.4351(4) 0.0393(15) Uani 1 1 d .
N2 N 0.4499(4) 0.7798(8) 0.4775(4) 0.0367(14) Uani 1 1 d .
N3 N 0.1332(3) 0.6128(8) 0.3946(4) 0.0312(13) Uani 1 1 d .
N4 N 0.0436(4) 0.7799(7) 0.4705(4) 0.0318(13) Uani 1 1 d .
N5 N 0.2639(6) 0.5496(12) 0.1714(6) 0.066(2) Uani 1 1 d U
N6 N 0.2495(5) 0.1500(10) 0.3711(5) 0.0500(16) Uani 1 1 d U
C1 C 0.3879(5) 0.7463(10) 0.4118(5) 0.0393(17) Uani 1 1 d .
H1 H 0.3817 0.8076 0.3567 0.047 Uiso 1 1 calc R
C2 C 0.3683(4) 0.5595(9) 0.5215(5) 0.0327(16) Uani 1 1 d .
C3 C 0.3415(5) 0.4243(11) 0.5769(6) 0.045(2) Uani 1 1 d .
H3 H 0.2944 0.3549 0.5595 0.055 Uiso 1 1 calc R
C4 C 0.3879(6) 0.3968(13) 0.6592(6) 0.055(2) Uani 1 1 d .
H4 H 0.3710 0.3077 0.6982 0.065 Uiso 1 1 calc R
C5 C 0.4584(6) 0.4980(12) 0.6849(6) 0.055(2) Uani 1 1 d .
H5 H 0.4880 0.4746 0.7406 0.066 Uiso 1 1 calc R
C6 C 0.4863(5) 0.6324(11) 0.6309(5) 0.0434(19) Uani 1 1 d .
H6 H 0.5341 0.7001 0.6483 0.052 Uiso 1 1 calc R
C7 C 0.4393(4) 0.6616(9) 0.5486(5) 0.0327(16) Uani 1 1 d .
C8 C 0.5143(5) 0.9185(10) 0.4754(6) 0.0413(18) Uani 1 1 d .
H8A H 0.5244 0.9478 0.4121 0.050 Uiso 1 1 calc R
H8B H 0.5678 0.8764 0.5043 0.050 Uiso 1 1 calc R
C9 C 0.1259(5) 0.7400(10) 0.4557(5) 0.0360(17) Uani 1 1 d .
H9 H 0.1725 0.7960 0.4853 0.043 Uiso 1 1 calc R
C10 C -0.0074(4) 0.6686(9) 0.4146(4) 0.0283(15) Uani 1 1 d .
C11 C -0.0955(5) 0.6528(10) 0.4024(5) 0.0372(17) Uani 1 1 d .
H11 H -0.1327 0.7233 0.4339 0.045 Uiso 1 1 calc R
C12 C -0.1247(5) 0.5266(11) 0.3408(6) 0.045(2) Uani 1 1 d .
H12 H -0.1834 0.5106 0.3308 0.054 Uiso 1 1 calc R
C13 C -0.0694(5) 0.4226(11) 0.2933(5) 0.0417(19) Uani 1 1 d .
H13 H -0.0920 0.3400 0.2516 0.050 Uiso 1 1 calc R
C14 C 0.0180(5) 0.4379(10) 0.3059(5) 0.0349(16) Uani 1 1 d .
H14 H 0.0548 0.3665 0.2744 0.042 Uiso 1 1 calc R
C15 C 0.0492(4) 0.5644(9) 0.3677(4) 0.0267(14) Uani 1 1 d .
C16 C 0.0137(5) 0.9203(10) 0.5290(5) 0.0366(17) Uani 1 1 d .
H16A H 0.0592 0.9539 0.5733 0.044 Uiso 1 1 calc R
H16B H -0.0344 0.8785 0.5624 0.044 Uiso 1 1 calc R

loop_
_atom_site_aniso_label
_atom_site_aniso_U_11
_atom_site_aniso_U_22
_atom_site_aniso_U_33
_atom_site_aniso_U_23
_atom_site_aniso_U_13
_atom_site_aniso_U_12
Co1 0.0285(6) 0.0475(7) 0.0468(7) -0.0133(5) -0.0051(4) 0.0061(5)
O1 0.108(4) 0.137(5) 0.067(3) 0.016(4) -0.003(2) -0.044(4)
O2 0.099(4) 0.142(5) 0.056(2) 0.007(4) 0.007(3) -0.002(4)
O3 0.097(6) 0.109(6) 0.041(4) 0.011(4) 0.004(4) 0.009(5)
O4 0.096(4) 0.125(5) 0.114(5) -0.022(4) 0.034(4) -0.048(3)
O5 0.082(3) 0.058(3) 0.106(4) -0.005(3) 0.011(3) 0.011(3)
O6 0.148(9) 0.036(4) 0.118(7) 0.005(4) -0.004(6) 0.022(4)
N1 0.027(3) 0.043(4) 0.047(4) -0.008(3) 0.000(3) 0.002(3)
N2 0.034(3) 0.031(3) 0.044(4) -0.004(3) 0.000(3) -0.003(3)
N3 0.023(3) 0.035(3) 0.035(3) -0.006(3) -0.002(2) 0.001(2)
N4 0.035(3) 0.028(3) 0.033(3) -0.009(2) 0.002(2) 0.000(3)
N5 0.095(5) 0.057(5) 0.047(4) 0.012(4) 0.001(3) 0.005(4)
N6 0.059(4) 0.048(5) 0.044(4) 0.001(3) 0.001(3) -0.001(2)
C1 0.035(4) 0.036(4) 0.046(4) -0.005(3) -0.002(3) 0.002(3)
C2 0.025(3) 0.031(4) 0.042(4) -0.011(3) 0.007(3) -0.001(3)
C3 0.036(4) 0.048(5) 0.055(5) -0.007(4) 0.016(4) -0.007(4)
C4 0.067(6) 0.055(5) 0.044(5) 0.004(4) 0.019(4) -0.001(5)
C5 0.060(6) 0.065(6) 0.038(4) -0.003(4) 0.001(4) -0.003(5)
C6 0.038(4) 0.052(5) 0.040(4) -0.012(4) -0.005(3) -0.001(4)
C7 0.025(3) 0.033(4) 0.040(4) -0.009(3) 0.002(3) 0.004(3)
C8 0.032(4) 0.036(4) 0.056(5) -0.007(4) 0.007(3) -0.007(3)
C9 0.037(4) 0.032(4) 0.038(4) -0.006(3) -0.005(3) -0.005(3)
C10 0.032(4) 0.027(4) 0.027(3) -0.001(3) 0.005(3) 0.002(3)
C11 0.033(4) 0.040(4) 0.039(4) -0.007(3) 0.008(3) -0.001(3)
C12 0.028(4) 0.057(5) 0.051(5) -0.010(4) 0.006(3) -0.006(4)
C13 0.039(4) 0.040(4) 0.045(4) -0.016(4) -0.002(3) -0.007(4)
C14 0.038(4) 0.030(4) 0.037(4) -0.010(3) 0.003(3) -0.001(3)
C15 0.025(3) 0.026(3) 0.029(3) 0.002(3) -0.001(3) 0.000(3)
C16 0.047(4) 0.034(4) 0.029(4) -0.008(3) 0.004(3) 0.001(3)

loop_
_atom_type_symbol
_atom_type_description
_atom_type_scat_dispersion_real
_atom_type_scat_dispersion_imag
_atom_type_scat_source
C C 0.0033 0.0016 'International Tables Vol C Tables 4.2.6.8 and 6.1.1.4'
H H 0.0000 0.0000 'International Tables Vol C Tables 4.2.6.8 and 6.1.1.4'
N N 0.0061 0.0033 'International Tables Vol C Tables 4.2.6.8 and 6.1.1.4'
O O 0.0106 0.0060 'International Tables Vol C Tables 4.2.6.8 and 6.1.1.4'
Co Co 0.3494 0.9721 'International Tables Vol C Tables 4.2.6.8 and 6.1.1.4'

loop_
_geom_angle_atom_site_label_1
_geom_angle_atom_site_label_2
_geom_angle_atom_site_label_3
_geom_angle
_geom_angle_site_symmetry_1
_geom_angle_site_symmetry_3
N3 Co1 N1 105.6(2) . .
N3 Co1 O1 130.8(3) . .
N1 Co1 O1 88.7(3) . .
N3 Co1 O5 86.4(3) . .
N1 Co1 O5 117.2(3) . .
O1 Co1 O5 128.8(4) . .
N3 Co1 O2 94.0(3) . .
N1 Co1 O2 140.3(3) . .
O1 Co1 O2 53.3(3) . .
O5 Co1 O2 97.9(3) . .
N3 Co1 O4 138.0(3) . .
N1 Co1 O4 90.8(3) . .
O1 Co1 O4 87.0(4) . .
O5 Co1 O4 52.1(3) . .
O2 Co1 O4 97.3(3) . .
N5 O1 Co1 101.8(7) . .
N5 O2 Co1 94.7(7) . .
N6 O4 Co1 93.6(7) . .
N6 O5 Co1 99.4(6) . .
C1 N1 C2 105.7(6) . .
C1 N1 Co1 124.8(5) . .
C2 N1 Co1 129.2(5) . .
C1 N2 C7 107.4(6) . .
C1 N2 C8 126.2(7) . .
C7 N2 C8 126.3(6) . .
C9 N3 C15 105.5(6) . .
C9 N3 Co1 126.6(5) . .
C15 N3 Co1 127.9(5) . .
C9 N4 C10 106.9(5) . .
C9 N4 C16 126.6(6) . .
C10 N4 C16 126.4(6) . .
O3 N5 O2 121.9(10) . .
O3 N5 O1 127.8(11) . .
O2 N5 O1 110.1(9) . .
O6 N6 O4 121.2(10) . .
O6 N6 O5 125.5(9) . .
O4 N6 O5 113.3(9) . .
N1 C1 N2 112.2(7) . .
N1 C1 H1 123.9 . .
N2 C1 H1 123.9 . .
C3 C2 C7 120.5(7) . .
C3 C2 N1 130.6(7) . .
C7 C2 N1 108.9(6) . .
C2 C3 C4 117.2(7) . .
C2 C3 H3 121.4 . .
C4 C3 H3 121.4 . .
C5 C4 C3 121.7(8) . .
C5 C4 H4 119.2 . .
C3 C4 H4 119.2 . .
C6 C5 C4 122.1(8) . .
C6 C5 H5 118.9 . .
C4 C5 H5 118.9 . .
C5 C6 C7 116.3(7) . .
C5 C6 H6 121.8 . .
C7 C6 H6 121.8 . .
N2 C7 C6 132.0(7) . .
N2 C7 C2 105.8(6) . .
C6 C7 C2 122.2(7) . .
N2 C8 C8 111.0(7) . 3_676
N2 C8 H8A 109.4 . .
C8 C8 H8A 109.4 3_676 .
N2 C8 H8B 109.4 . .
C8 C8 H8B 109.4 3_676 .
H8A C8 H8B 108.0 . .
N3 C9 N4 112.9(6) . .
N3 C9 H9 123.6 . .
N4 C9 H9 123.6 . .
C11 C10 C15 122.7(6) . .
C11 C10 N4 131.4(6) . .
C15 C10 N4 105.8(6) . .
C12 C11 C10 116.0(7) . .
C12 C11 H11 122.0 . .
C10 C11 H11 122.0 . .
C11 C12 C13 122.1(7) . .
C11 C12 H12 119.0 . .
C13 C12 H12 119.0 . .
C14 C13 C12 121.8(7) . .
C14 C13 H13 119.1 . .
C12 C13 H13 119.1 . .
C13 C14 C15 117.3(7) . .
C13 C14 H14 121.3 . .
C15 C14 H14 121.3 . .
C14 C15 C10 120.1(6) . .
C14 C15 N3 131.0(6) . .
C10 C15 N3 108.9(6) . .
N4 C16 C16 110.1(7) . 3_576
N4 C16 H16A 109.6 . .
C16 C16 H16A 109.6 3_576 .
N4 C16 H16B 109.6 . .
C16 C16 H16B 109.6 3_576 .
H16A C16 H16B 108.1 . .

loop_
_geom_bond_atom_site_label_1
_geom_bond_atom_site_label_2
_geom_bond_distance
_geom_bond_site_symmetry_2
Co1 N3 2.005(6) .
Co1 N1 2.018(6) .
Co1 O1 2.155(9) .
Co1 O5 2.271(8) .
Co1 O2 2.306(8) .
Co1 O4 2.390(11) .
O1 N5 1.234(11) .
O2 N5 1.212(12) .
O3 N5 1.181(10) .
O4 N6 1.224(10) .
O5 N6 1.228(10) .
O6 N6 1.167(9) .
N1 C1 1.329(10) .
N1 C2 1.397(10) .
N2 C1 1.350(9) .
N2 C7 1.388(9) .
N2 C8 1.459(9) .
N3 C9 1.323(9) .
N3 C15 1.399(8) .
N4 C9 1.350(9) .
N4 C10 1.394(8) .
N4 C16 1.458(9) .
C1 H1 0.9300 .
C2 C3 1.384(11) .
C2 C7 1.394(10) .
C3 C4 1.386(12) .
C3 H3 0.9300 .
C4 C5 1.379(13) .
C4 H4 0.9300 .
C5 C6 1.375(12) .
C5 H5 0.9300 .
C6 C7 1.392(10) .
C6 H6 0.9300 .
C8 C8 1.510(15) 3_676
C8 H8A 0.9700 .
C8 H8B 0.9700 .
C9 H9 0.9300 .
C10 C11 1.385(10) .
C10 C15 1.394(9) .
C11 C12 1.374(11) .
C11 H11 0.9300 .
C12 C13 1.384(11) .
C12 H12 0.9300 .
C13 C14 1.374(10) .
C13 H13 0.9300 .
C14 C15 1.387(10) .
C14 H14 0.9300 .
C16 C16 1.525(15) 3_576
C16 H16A 0.9700 .
C16 H16B 0.9700 .

loop_
_geom_torsion_atom_site_label_1
_geom_torsion_atom_site_label_2
_geom_torsion_atom_site_label_3
_geom_torsion_atom_site_label_4
_geom_torsion
_geom_torsion_site_symmetry_4
N3 Co1 O1 N5 -59.6(9) .
N1 Co1 O1 N5 -169.1(8) .
O5 Co1 O1 N5 66.3(9) .
O2 Co1 O1 N5 -1.4(7) .
O4 Co1 O1 N5 100.0(8) .
N3 Co1 O2 N5 141.2(7) .
N1 Co1 O2 N5 20.8(10) .
O1 Co1 O2 N5 1.4(7) .
O5 Co1 O2 N5 -131.8(7) .
O4 Co1 O2 N5 -79.3(7) .
N3 Co1 O4 N6 17.4(8) .
N1 Co1 O4 N6 132.0(6) .
O1 Co1 O4 N6 -139.3(6) .
O5 Co1 O4 N6 7.4(5) .
O2 Co1 O4 N6 -87.0(6) .
N3 Co1 O5 N6 179.2(6) .
N1 Co1 O5 N6 -75.1(6) .
O1 Co1 O5 N6 37.1(7) .
O2 Co1 O5 N6 85.6(6) .
O4 Co1 O5 N6 -7.5(5) .
N3 Co1 N1 C1 -102.5(6) .
O1 Co1 N1 C1 29.7(6) .
O5 Co1 N1 C1 163.5(6) .
O2 Co1 N1 C1 14.2(8) .
O4 Co1 N1 C1 116.6(6) .
N3 Co1 N1 C2 85.1(6) .
O1 Co1 N1 C2 -142.7(7) .
O5 Co1 N1 C2 -8.9(7) .
O2 Co1 N1 C2 -158.2(6) .
O4 Co1 N1 C2 -55.8(6) .
N1 Co1 N3 C9 8.2(7) .
O1 Co1 N3 C9 -93.9(7) .
O5 Co1 N3 C9 125.4(6) .
O2 Co1 N3 C9 -136.9(6) .
O4 Co1 N3 C9 117.5(7) .
N1 Co1 N3 C15 -170.7(5) .
O1 Co1 N3 C15 87.3(7) .
O5 Co1 N3 C15 -53.5(6) .
O2 Co1 N3 C15 44.2(6) .
O4 Co1 N3 C15 -61.3(7) .
Co1 O2 N5 O3 173.9(9) .
Co1 O2 N5 O1 -2.1(10) .
Co1 O1 N5 O3 -173.4(9) .
Co1 O1 N5 O2 2.3(11) .
Co1 O4 N6 O6 168.9(8) .
Co1 O4 N6 O5 -11.8(8) .
Co1 O5 N6 O6 -168.2(8) .
Co1 O5 N6 O4 12.6(9) .
C2 N1 C1 N2 -0.6(8) .
Co1 N1 C1 N2 -174.5(5) .
C7 N2 C1 N1 0.6(8) .
C8 N2 C1 N1 -177.5(6) .
C1 N1 C2 C3 -177.8(8) .
Co1 N1 C2 C3 -4.3(11) .
C1 N1 C2 C7 0.3(8) .
Co1 N1 C2 C7 173.8(5) .
C7 C2 C3 C4 0.2(11) .
N1 C2 C3 C4 178.2(7) .
C2 C3 C4 C5 -0.7(13) .
C3 C4 C5 C6 0.5(14) .
C4 C5 C6 C7 0.3(12) .
C1 N2 C7 C6 177.1(8) .
C8 N2 C7 C6 -4.7(12) .
C1 N2 C7 C2 -0.4(7) .
C8 N2 C7 C2 177.8(6) .
C5 C6 C7 N2 -178.0(8) .
C5 C6 C7 C2 -0.8(11) .
C3 C2 C7 N2 178.4(6) .
N1 C2 C7 N2 0.0(7) .
C3 C2 C7 C6 0.5(11) .
N1 C2 C7 C6 -177.8(6) .
C1 N2 C8 C8 94.6(10) 3_676
C7 N2 C8 C8 -83.2(11) 3_676
C15 N3 C9 N4 -0.5(8) .
Co1 N3 C9 N4 -179.6(5) .
C10 N4 C9 N3 0.3(8) .
C16 N4 C9 N3 -175.9(6) .
C9 N4 C10 C11 -179.9(8) .
C16 N4 C10 C11 -3.6(12) .
C9 N4 C10 C15 0.0(7) .
C16 N4 C10 C15 176.3(6) .
C15 C10 C11 C12 0.2(11) .
N4 C10 C11 C12 -179.9(7) .
C10 C11 C12 C13 -0.6(12) .
C11 C12 C13 C14 1.0(14) .
C12 C13 C14 C15 -0.9(12) .
C13 C14 C15 C10 0.6(11) .
C13 C14 C15 N3 -179.3(7) .
C11 C10 C15 C14 -0.2(10) .
N4 C10 C15 C14 179.8(6) .
C11 C10 C15 N3 179.6(6) .
N4 C10 C15 N3 -0.3(7) .
C9 N3 C15 C14 -179.7(7) .
Co1 N3 C15 C14 -0.6(11) .
C9 N3 C15 C10 0.5(8) .
Co1 N3 C15 C10 179.6(5) .
C9 N4 C16 C16 99.6(10) 3_576
C10 N4 C16 C16 -76.0(10) 3_576
